data_7155223
loop_
_publ_author_name
'Kamimura, Akio'
'Tanaka, Toshiyuki'
'So, Masahiro'
'Itaya, Tomoyuki'
'Matsuda, Kantaro'
'Kawamoto, Takuji'

_publ_section_title
;
 A regioselective double Stille coupling reaction of bicyclic stannolanes.
;
_journal_issue 34
_journal_name_full 'Organic &amp; biomolecular chemistry'
_journal_page_first 8109
_journal_page_last 8122
_journal_paper_doi 10.1039/c6ob01018k
_journal_volume 14
_journal_year 2016
_chemical_formula_moiety 'C33 H48 Cl N O4 S Sn'
_chemical_formula_sum 'C33 H48 Cl N O4 S Sn'
_chemical_formula_weight 708.95
_space_group_IT_number 19
_symmetry_cell_setting orthorhombic
_symmetry_Int_Tables_number 19
_symmetry_space_group_name_Hall 'P 2ac 2ab'
_symmetry_space_group_name_H-M 'P 21 21 21'
_atom_sites_solution_hydrogens geom
_atom_sites_solution_primary direct
_atom_sites_solution_secondary difmap
_audit_block_doi 10.5517/ccxdb1n
_audit_creation_date 2010-11-29
_audit_creation_method 'by CrystalStructure 4.0'
_audit_update_record
;
2011-09-24 deposited with the CCDC.
2016-08-01 downloaded from the CCDC.
;
_cell_angle_alpha 90.0000
_cell_angle_beta 90.0000
_cell_angle_gamma 90.0000
_cell_formula_units_Z 4
_cell_length_a 9.4030(3)
_cell_length_b 10.4777(4)
_cell_length_c 36.3472(12)
_cell_measurement_reflns_used 27729
_cell_measurement_temperature 296
_cell_measurement_theta_max 27.41
_cell_measurement_theta_min 3.12
_cell_volume 3581.0(2)
_computing_cell_refinement 'RAPID AUTO'
_computing_data_collection 'RAPID AUTO (Rigaku, ????)'
_computing_data_reduction 'RAPID AUTO'
_computing_molecular_graphics 'CrystalStructure 4.0'
_computing_publication_material 'CrystalStructure 4.0 (Rigaku, 2010)'
_computing_structure_refinement 'SHELXL97 (Sheldrick, 2008)'
_computing_structure_solution 'SIR2004 (Burla, et al., 2005)'
_diffrn_ambient_temperature 296
_diffrn_detector_area_resol_mean 10.000
_diffrn_measured_fraction_theta_full 0.997
_diffrn_measured_fraction_theta_max 0.997
_diffrn_measurement_device_type 'Rigaku R-AXIS RAPID'
_diffrn_measurement_method \w
_diffrn_radiation_type 'Mo K\a'
_diffrn_radiation_wavelength 0.71075
_diffrn_reflns_av_R_equivalents 0.0363
_diffrn_reflns_limit_h_max 12
_diffrn_reflns_limit_h_min -12
_diffrn_reflns_limit_k_max 13
_diffrn_reflns_limit_k_min -13
_diffrn_reflns_limit_l_max 46
_diffrn_reflns_limit_l_min -46
_diffrn_reflns_number 35003
_diffrn_reflns_theta_full 27.42
_diffrn_reflns_theta_max 27.42
_diffrn_standards_number 0
_exptl_absorpt_coefficient_mu 1.100
_exptl_absorpt_correction_T_max 0.803
_exptl_absorpt_correction_T_min 0.446
_exptl_absorpt_correction_type multi-scan
_exptl_absorpt_process_details 'ABSCOR (Rigaku, 1995)'
_exptl_crystal_colour colorless
_exptl_crystal_density_diffrn 1.644
_exptl_crystal_density_method 'not measured'
_exptl_crystal_description block
_exptl_crystal_F_000 1840.00
_exptl_crystal_size_max 0.400
_exptl_crystal_size_mid 0.300
_exptl_crystal_size_min 0.200
_refine_diff_density_max 0.550
_refine_diff_density_min -0.420
_refine_ls_abs_structure_details 'Flack, H. D. (1983), Acta Cryst. A39, 876-881. 3550 Friedel Pairs'
_refine_ls_abs_structure_Flack -0.023(19)
_refine_ls_extinction_coef 0.0007(3)
_refine_ls_extinction_method SHELXL
_refine_ls_goodness_of_fit_ref 1.050
_refine_ls_hydrogen_treatment constr
_refine_ls_number_parameters 378
_refine_ls_number_reflns 8139
_refine_ls_number_restraints 0
_refine_ls_R_factor_gt 0.0308
_refine_ls_shift/su_max 0.000
_refine_ls_structure_factor_coef Fsqd
_refine_ls_weighting_details 'w = 1/[\s^2^(Fo^2^)+(0.0441P)^2^+0.0000P] where P=(Fo^2^+2Fc^2^)/3'
_refine_ls_weighting_scheme calc
_refine_ls_wR_factor_ref 0.0812
_reflns_number_gt 6512
_reflns_number_total 8139
_reflns_threshold_expression F^2^>2.0\s(F^2^)
_cod_data_source_file c6ob01018k2.cif
_cod_data_source_block X-ray5
_cod_depositor_comments
;
          Adding full bibliography for 7155223.cif.

2018-02-05
Z value changed to be consistent with given formula
                 miguel
;
_cod_original_formula_units_Z 5
_cod_database_code 7155223

loop_
_symmetry_equiv_pos_site_id
_symmetry_equiv_pos_as_xyz
1 +X,+Y,+Z
2 1/2+X,1/2-Y,-Z
3 -X,1/2+Y,1/2-Z
4 1/2-X,-Y,1/2+Z

loop_
_atom_site_label
_atom_site_type_symbol
_atom_site_fract_x
_atom_site_fract_y
_atom_site_fract_z
_atom_site_U_iso_or_equiv
_atom_site_adp_type
_atom_site_occupancy
_atom_site_symmetry_multiplicity
_atom_site_calc_flag
_atom_site_refinement_flags
Sn(1) Sn 0.27359(2) 0.04793(2) 0.105418(6) 0.05534(8) Uani 1.0 4 d .
Cl(1) Cl 0.39356(13) 0.18381(10) 0.14892(3) 0.0875(3) Uani 1.0 4 d .
S(1) S 0.01881(10) -0.45886(11) 0.17158(2) 0.0697(3) Uani 1.0 4 d .
O(1) O 0.1351(3) -0.3480(3) 0.07106(6) 0.0697(7) Uani 1.0 4 d .
O(2) O -0.0856(3) -0.3608(4) 0.17602(8) 0.0875(8) Uani 1.0 4 d .
O(3) O -0.0169(4) -0.5753(3) 0.15327(8) 0.0928(9) Uani 1.0 4 d .
O(4) O 0.1645(3) -0.1365(3) 0.06607(7) 0.0746(7) Uani 1.0 4 d .
N(2) N 0.1478(4) -0.3965(3) 0.14858(7) 0.0609(7) Uani 1.0 4 d .
C(1) C 0.1829(4) -0.2583(3) 0.14927(8) 0.0510(7) Uani 1.0 4 d .
C(2) C 0.2862(4) -0.2475(3) 0.11536(8) 0.0538(7) Uani 1.0 4 d .
C(3) C 0.2116(4) -0.5591(5) 0.28245(10) 0.0786(11) Uani 1.0 4 d .
C(4) C 0.2645(5) -0.4733(3) 0.13307(9) 0.0682(9) Uani 1.0 4 d .
C(7) C 0.1494(5) -0.4415(5) 0.27665(10) 0.0800(12) Uani 1.0 4 d .
C(8) C 0.2464(3) -0.2123(3) 0.18513(7) 0.0505(7) Uani 1.0 4 d .
C(9) C 0.3548(4) -0.2770(4) 0.20322(9) 0.0635(9) Uani 1.0 4 d .
C(10) C 0.3513(4) -0.1278(4) 0.25376(9) 0.0626(8) Uani 1.0 4 d .
C(11) C 0.4040(4) -0.2368(4) 0.23684(9) 0.0655(9) Uani 1.0 4 d .
C(12) C 0.0858(4) -0.4998(4) 0.21520(9) 0.0626(9) Uani 1.0 4 d .
C(13) C 0.1482(5) -0.6187(4) 0.22034(10) 0.0697(10) Uani 1.0 4 d .
C(14) C 0.3809(4) -0.1295(4) 0.11664(9) 0.0564(8) Uani 1.0 4 d .
C(15) C 0.1902(4) -0.2375(4) 0.08108(8) 0.0572(8) Uani 1.0 4 d .
C(16) C 0.4965(5) -0.3961(5) 0.10907(12) 0.0921(13) Uani 1.0 4 d .
C(17) C 0.3617(4) -0.3767(4) 0.11703(9) 0.0639(9) Uani 1.0 4 d .
C(18) C 0.4038(6) -0.0845(5) 0.29101(11) 0.0931(14) Uani 1.0 4 d .
C(19) C 0.2102(5) -0.6472(5) 0.25414(10) 0.0793(10) Uani 1.0 4 d .
C(20) C 0.0854(5) -0.4117(4) 0.24335(10) 0.0736(10) Uani 1.0 4 d .
C(21) C -0.0180(9) -0.4986(5) 0.04625(17) 0.138(3) Uani 1.0 4 d .
C(22) C 0.3409(5) 0.1287(4) 0.05416(10) 0.0749(10) Uani 1.0 4 d .
C(23) C 0.0118(6) -0.3573(5) 0.04512(11) 0.0810(12) Uani 1.0 4 d .
C(24) C 0.3704(7) 0.2673(5) 0.05296(12) 0.0974(15) Uani 1.0 4 d .
C(25) C 0.0553(4) 0.0821(4) 0.11992(11) 0.0736(10) Uani 1.0 4 d .
C(26) C 0.2820(6) -0.5919(6) 0.31831(12) 0.1109(17) Uani 1.0 4 d .
C(27) C 0.4298(8) 0.3160(5) 0.01683(13) 0.1141(19) Uani 1.0 4 d .
C(28) C 0.0536(8) -0.3161(6) 0.00734(12) 0.115(2) Uani 1.0 4 d .
C(29) C -0.1794(5) 0.1827(6) 0.1027(2) 0.126(2) Uani 1.0 4 d .
C(30) C -0.0214(5) 0.1639(6) 0.09400(14) 0.1002(15) Uani 1.0 4 d .
C(32) C -0.1106(6) -0.2777(7) 0.06151(17) 0.121(2) Uani 1.0 4 d .
C(34) C 0.4673(11) 0.4530(7) 0.01619(18) 0.176(4) Uani 1.0 4 d .
C(35) C 0.1928(4) -0.1038(4) 0.20201(9) 0.0595(8) Uani 1.0 4 d .
C(36) C -0.2606(8) 0.0832(12) 0.0857(3) 0.216(5) Uani 1.0 4 d .
C(38) C 0.2450(4) -0.0629(4) 0.23560(9) 0.0676(9) Uani 1.0 4 d .
H(1) H 0.0965 -0.2092 0.1441 0.0612 Uiso 1.0 4 calc R
H(4A) H 0.2296 -0.5312 0.1143 0.0819 Uiso 1.0 4 calc R
H(4B) H 0.3119 -0.5223 0.1521 0.0819 Uiso 1.0 4 calc R
H(7) H 0.1505 -0.3811 0.2954 0.0960 Uiso 1.0 4 calc R
H(9) H 0.3948 -0.3489 0.1923 0.0762 Uiso 1.0 4 calc R
H(11) H 0.4744 -0.2838 0.2486 0.0786 Uiso 1.0 4 calc R
H(13) H 0.1485 -0.6785 0.2014 0.0836 Uiso 1.0 4 calc R
H(14A) H 0.4570 -0.1401 0.0989 0.0677 Uiso 1.0 4 calc R
H(14B) H 0.4240 -0.1242 0.1408 0.0677 Uiso 1.0 4 calc R
H(16A) H 0.5376 -0.4754 0.1135 0.1105 Uiso 1.0 4 calc R
H(16B) H 0.5507 -0.3306 0.0990 0.1105 Uiso 1.0 4 calc R
H(18A) H 0.5053 -0.0753 0.2904 0.1117 Uiso 1.0 4 calc R
H(18B) H 0.3783 -0.1468 0.3092 0.1117 Uiso 1.0 4 calc R
H(18C) H 0.3610 -0.0040 0.2971 0.1117 Uiso 1.0 4 calc R
H(19) H 0.2514 -0.7269 0.2577 0.0951 Uiso 1.0 4 calc R
H(20) H 0.0423 -0.3326 0.2400 0.0883 Uiso 1.0 4 calc R
H(21A) H -0.0378 -0.5239 0.0711 0.1654 Uiso 1.0 4 calc R
H(21B) H 0.0635 -0.5444 0.0374 0.1654 Uiso 1.0 4 calc R
H(21C) H -0.0987 -0.5175 0.0310 0.1654 Uiso 1.0 4 calc R
H(22A) H 0.4265 0.0844 0.0465 0.0898 Uiso 1.0 4 calc R
H(22B) H 0.2682 0.1105 0.0360 0.0898 Uiso 1.0 4 calc R
H(24A) H 0.4375 0.2878 0.0724 0.1169 Uiso 1.0 4 calc R
H(24B) H 0.2829 0.3128 0.0582 0.1169 Uiso 1.0 4 calc R
H(25A) H 0.0065 0.0008 0.1216 0.0883 Uiso 1.0 4 calc R
H(25B) H 0.0523 0.1213 0.1441 0.0883 Uiso 1.0 4 calc R
H(26A) H 0.2130 -0.5889 0.3378 0.1331 Uiso 1.0 4 calc R
H(26B) H 0.3565 -0.5316 0.3232 0.1331 Uiso 1.0 4 calc R
H(26C) H 0.3216 -0.6762 0.3168 0.1331 Uiso 1.0 4 calc R
H(27A) H 0.5141 0.2669 0.0109 0.1370 Uiso 1.0 4 calc R
H(27B) H 0.3602 0.3002 -0.0023 0.1370 Uiso 1.0 4 calc R
H(28A) H 0.1359 -0.3633 -0.0004 0.1383 Uiso 1.0 4 calc R
H(28B) H 0.0753 -0.2266 0.0075 0.1383 Uiso 1.0 4 calc R
H(28C) H -0.0234 -0.3320 -0.0094 0.1383 Uiso 1.0 4 calc R
H(29A) H -0.1938 0.1807 0.1292 0.1509 Uiso 1.0 4 calc R
H(29B) H -0.2107 0.2651 0.0937 0.1509 Uiso 1.0 4 calc R
H(30A) H -0.0132 0.1273 0.0696 0.1202 Uiso 1.0 4 calc R
H(30B) H 0.0243 0.2469 0.0935 0.1202 Uiso 1.0 4 calc R
H(32A) H -0.0890 -0.1885 0.0591 0.1448 Uiso 1.0 4 calc R
H(32B) H -0.1219 -0.2985 0.0871 0.1448 Uiso 1.0 4 calc R
H(32C) H -0.1972 -0.2964 0.0486 0.1448 Uiso 1.0 4 calc R
H(34A) H 0.5530 0.4663 0.0301 0.2114 Uiso 1.0 4 calc R
H(34B) H 0.3914 0.5018 0.0269 0.2114 Uiso 1.0 4 calc R
H(34C) H 0.4819 0.4798 -0.0088 0.2114 Uiso 1.0 4 calc R
H(35) H 0.1206 -0.0578 0.1906 0.0714 Uiso 1.0 4 calc R
H(36A) H -0.2067 0.0054 0.0858 0.2595 Uiso 1.0 4 calc R
H(36B) H -0.2819 0.1067 0.0608 0.2595 Uiso 1.0 4 calc R
H(36C) H -0.3476 0.0709 0.0990 0.2595 Uiso 1.0 4 calc R
H(38) H 0.2072 0.0104 0.2462 0.0811 Uiso 1.0 4 calc R

loop_
_atom_site_aniso_label
_atom_site_aniso_U_11
_atom_site_aniso_U_22
_atom_site_aniso_U_33
_atom_site_aniso_U_12
_atom_site_aniso_U_13
_atom_site_aniso_U_23
Sn(1) 0.06079(12) 0.04802(11) 0.05722(11) -0.00125(9) -0.00040(9) 0.00060(9)
Cl(1) 0.1079(8) 0.0684(6) 0.0861(7) -0.0083(6) -0.0153(6) -0.0191(5)
S(1) 0.0737(5) 0.0642(6) 0.0712(5) -0.0141(6) -0.0081(4) 0.0014(5)
O(1) 0.0953(18) 0.0487(14) 0.0652(14) -0.0041(13) -0.0231(13) -0.0018(11)
O(2) 0.0673(15) 0.090(2) 0.105(2) -0.0003(15) -0.0056(15) 0.0072(17)
O(3) 0.120(3) 0.073(2) 0.0860(17) -0.0307(17) -0.0267(17) -0.0038(14)
O(4) 0.0970(18) 0.0541(15) 0.0726(15) -0.0069(13) -0.0257(14) 0.0091(12)
N(2) 0.0765(18) 0.0473(15) 0.0589(15) 0.0012(14) 0.0001(14) -0.0021(12)
C(1) 0.0549(17) 0.0404(16) 0.0578(16) 0.0075(12) -0.0051(13) -0.0038(13)
C(2) 0.0593(16) 0.0463(16) 0.0557(16) 0.0061(14) -0.0009(14) 0.0004(12)
C(3) 0.066(2) 0.101(4) 0.069(2) -0.018(3) 0.0060(17) -0.002(2)
C(4) 0.092(3) 0.0506(19) 0.0624(17) 0.010(2) -0.0042(18) -0.0043(13)
C(7) 0.083(3) 0.094(4) 0.063(2) -0.028(3) 0.0124(18) -0.011(3)
C(8) 0.0525(17) 0.0456(15) 0.0533(14) 0.0032(13) 0.0017(14) 0.0009(11)
C(9) 0.065(2) 0.058(2) 0.068(2) 0.0135(16) -0.0086(17) -0.0075(16)
C(10) 0.066(2) 0.065(3) 0.0568(17) -0.0058(17) -0.0028(16) -0.0024(16)
C(11) 0.0581(18) 0.071(3) 0.068(2) 0.0050(17) -0.0123(16) 0.0038(18)
C(12) 0.0640(19) 0.061(2) 0.0625(19) -0.0136(16) 0.0034(16) -0.0002(15)
C(13) 0.077(3) 0.063(3) 0.070(2) -0.0102(19) 0.0052(19) -0.0041(17)
C(14) 0.0506(16) 0.0551(19) 0.0635(18) 0.0038(14) -0.0034(14) -0.0022(14)
C(15) 0.067(2) 0.0487(18) 0.0562(16) -0.0012(15) -0.0016(15) -0.0020(14)
C(16) 0.085(3) 0.079(3) 0.113(4) 0.030(2) 0.010(3) 0.002(3)
C(17) 0.075(3) 0.059(2) 0.0569(17) 0.0159(17) -0.0017(16) -0.0085(15)
C(18) 0.102(3) 0.101(4) 0.077(3) -0.005(3) -0.022(3) -0.019(3)
C(19) 0.077(3) 0.085(3) 0.076(3) -0.004(3) 0.002(2) 0.010(2)
C(20) 0.079(3) 0.066(3) 0.076(3) -0.0118(18) 0.0166(19) -0.0074(18)
C(21) 0.211(7) 0.079(4) 0.123(4) -0.051(4) -0.080(5) 0.008(3)
C(22) 0.092(3) 0.072(3) 0.0613(19) -0.014(3) 0.0062(19) 0.0063(18)
C(23) 0.106(3) 0.068(3) 0.069(3) -0.015(3) -0.029(3) 0.0025(19)
C(24) 0.154(5) 0.062(3) 0.076(3) 0.003(3) 0.028(3) 0.006(2)
C(25) 0.0604(19) 0.084(3) 0.076(2) 0.0106(18) 0.0058(16) 0.0109(19)
C(26) 0.104(3) 0.156(5) 0.073(3) -0.009(4) -0.020(3) 0.008(3)
C(27) 0.184(6) 0.078(4) 0.080(3) -0.016(4) 0.035(4) 0.008(3)
C(28) 0.183(6) 0.094(4) 0.068(3) -0.008(4) -0.032(4) -0.004(3)
C(29) 0.072(3) 0.114(5) 0.192(6) 0.006(3) -0.022(4) 0.026(5)
C(30) 0.072(3) 0.102(4) 0.126(4) 0.015(3) -0.006(3) 0.029(3)
C(32) 0.085(3) 0.138(6) 0.139(5) -0.013(4) -0.031(4) 0.011(4)
C(34) 0.319(12) 0.085(4) 0.124(5) -0.029(7) 0.083(6) 0.009(4)
C(35) 0.065(2) 0.0545(18) 0.0589(17) 0.0113(15) -0.0049(15) -0.0026(14)
C(36) 0.101(5) 0.344(16) 0.204(9) -0.023(9) 0.002(5) -0.034(10)
C(38) 0.078(3) 0.060(2) 0.0639(17) 0.010(2) 0.0003(16) -0.0153(15)

loop_
_atom_type_symbol
_atom_type_description
_atom_type_scat_dispersion_real
_atom_type_scat_dispersion_imag
_atom_type_scat_source
C C 0.003 0.002
;
International Tables for Crystallography
(1992, Vol. C, Tables 4.2.6.8 and 6.1.1.4)
;
H H 0.000 0.000
;
International Tables for Crystallography
(1992, Vol. C, Table 6.1.1.4)
;
N N 0.006 0.003
;
International Tables for Crystallography
(1992, Vol. C, Tables 4.2.6.8 and 6.1.1.4)
;
O O 0.011 0.006
;
International Tables for Crystallography
(1992, Vol. C, Tables 4.2.6.8 and 6.1.1.4)
;
S S 0.125 0.123
;
International Tables for Crystallography
(1992, Vol. C, Tables 4.2.6.8 and 6.1.1.4)
;
Sn Sn -0.654 1.425
;
International Tables for Crystallography
(1992, Vol. C, Tables 4.2.6.8 and 6.1.1.4)
;
Cl Cl 0.148 0.159
;
International Tables for Crystallography
(1992, Vol. C, Tables 4.2.6.8 and 6.1.1.4)
;

loop_
_citation_id
_citation_doi
_citation_year
1 10.1039/C2CC31753B 2012

loop_
_geom_angle_atom_site_label_1
_geom_angle_atom_site_label_2
_geom_angle_atom_site_label_3
_geom_angle
_geom_angle_publ_flag
Cl(1) Sn(1) C(14) 99.59(9) yes
Cl(1) Sn(1) C(22) 101.47(12) yes
Cl(1) Sn(1) C(25) 100.82(12) yes
C(14) Sn(1) C(22) 111.55(15) yes
C(14) Sn(1) C(25) 122.99(15) yes
C(22) Sn(1) C(25) 115.45(17) yes
O(2) S(1) O(3) 120.30(19) yes
O(2) S(1) N(2) 106.50(17) yes
O(2) S(1) C(12) 108.62(18) yes
O(3) S(1) N(2) 106.32(17) yes
O(3) S(1) C(12) 107.21(18) yes
N(2) S(1) C(12) 107.25(16) yes
C(15) O(1) C(23) 122.3(3) yes
S(1) N(2) C(1) 123.6(3) yes
S(1) N(2) C(4) 122.5(3) yes
C(1) N(2) C(4) 111.9(3) yes
N(2) C(1) C(2) 101.2(3) yes
N(2) C(1) C(8) 114.4(3) yes
C(2) C(1) C(8) 114.1(3) yes
C(1) C(2) C(14) 113.3(3) yes
C(1) C(2) C(15) 106.1(3) yes
C(1) C(2) C(17) 101.1(3) yes
C(14) C(2) C(15) 108.1(3) yes
C(14) C(2) C(17) 116.4(3) yes
C(15) C(2) C(17) 111.4(3) yes
C(7) C(3) C(19) 118.6(4) yes
C(7) C(3) C(26) 121.6(4) yes
C(19) C(3) C(26) 119.8(5) yes
N(2) C(4) C(17) 103.7(3) yes
C(3) C(7) C(20) 121.2(4) yes
C(1) C(8) C(9) 122.8(3) yes
C(1) C(8) C(35) 120.0(3) yes
C(9) C(8) C(35) 117.2(3) yes
C(8) C(9) C(11) 121.2(4) yes
C(11) C(10) C(18) 121.8(4) yes
C(11) C(10) C(38) 116.9(3) yes
C(18) C(10) C(38) 121.2(4) yes
C(9) C(11) C(10) 121.8(4) yes
S(1) C(12) C(13) 119.4(3) yes
S(1) C(12) C(20) 120.3(3) yes
C(13) C(12) C(20) 120.1(4) yes
C(12) C(13) C(19) 119.2(4) yes
Sn(1) C(14) C(2) 114.9(2) yes
O(1) C(15) O(4) 124.2(3) yes
O(1) C(15) C(2) 113.1(3) yes
O(4) C(15) C(2) 122.6(3) yes
C(2) C(17) C(4) 109.5(3) yes
C(2) C(17) C(16) 125.1(4) yes
C(4) C(17) C(16) 125.0(4) yes
C(3) C(19) C(13) 121.2(4) yes
C(7) C(20) C(12) 119.7(4) yes
Sn(1) C(22) C(24) 118.0(3) yes
O(1) C(23) C(21) 101.0(4) yes
O(1) C(23) C(28) 110.9(5) yes
O(1) C(23) C(32) 107.4(4) yes
C(21) C(23) C(28) 111.0(4) yes
C(21) C(23) C(32) 112.5(5) yes
C(28) C(23) C(32) 113.3(5) yes
C(22) C(24) C(27) 115.2(4) yes
Sn(1) C(25) C(30) 114.2(3) yes
C(24) C(27) C(34) 115.4(5) yes
C(30) C(29) C(36) 109.5(6) yes
C(25) C(30) C(29) 114.8(5) yes
C(8) C(35) C(38) 121.0(3) yes
C(10) C(38) C(35) 121.9(4) yes

loop_
_geom_bond_atom_site_label_1
_geom_bond_atom_site_label_2
_geom_bond_distance
_geom_bond_publ_flag
Sn(1) Cl(1) 2.4082(12) yes
Sn(1) C(14) 2.154(4) yes
Sn(1) C(22) 2.142(4) yes
Sn(1) C(25) 2.149(4) yes
S(1) O(2) 1.431(4) yes
S(1) O(3) 1.429(4) yes
S(1) N(2) 1.612(3) yes
S(1) C(12) 1.759(4) yes
O(1) C(15) 1.320(5) yes
O(1) C(23) 1.498(6) yes
O(4) C(15) 1.214(5) yes
N(2) C(1) 1.485(4) yes
N(2) C(4) 1.472(5) yes
C(1) C(2) 1.573(5) yes
C(1) C(8) 1.513(4) yes
C(2) C(14) 1.524(5) yes
C(2) C(15) 1.542(5) yes
C(2) C(17) 1.529(5) yes
C(3) C(7) 1.380(7) yes
C(3) C(19) 1.383(6) yes
C(3) C(26) 1.502(6) yes
C(4) C(17) 1.483(5) yes
C(7) C(20) 1.388(6) yes
C(8) C(9) 1.390(5) yes
C(8) C(35) 1.387(5) yes
C(9) C(11) 1.373(5) yes
C(10) C(11) 1.389(6) yes
C(10) C(18) 1.510(6) yes
C(10) C(38) 1.377(5) yes
C(12) C(13) 1.390(6) yes
C(12) C(20) 1.378(6) yes
C(13) C(19) 1.392(6) yes
C(16) C(17) 1.317(6) yes
C(21) C(23) 1.507(7) yes
C(22) C(24) 1.479(7) yes
C(23) C(28) 1.492(7) yes
C(23) C(32) 1.541(8) yes
C(24) C(27) 1.515(7) yes
C(25) C(30) 1.464(7) yes
C(27) C(34) 1.478(9) yes
C(29) C(30) 1.532(7) yes
C(29) C(36) 1.433(13) yes
C(35) C(38) 1.384(5) yes
